data_1100801
loop_
_publ_author_name
'Mebi, Charles A.'
'Frost, Brian J.'

_publ_section_title
;
 Effect of pH on the Biphasic Catalytic Hydrogenation of Benzylidene
 Acetone Using CpRu(PTA)~2~H
;
_journal_coden_ASTM ORGND7
_journal_issue 10
_journal_name_full Organometallics
_journal_page_first 2339
_journal_page_last 2346
_journal_paper_doi 10.1021/om048987r
_journal_volume 24
_journal_year 2005
_chemical_formula_sum 'C34 H62 Cl2 F24 N12 O4 P8 Ru2'
_chemical_formula_weight 1679.76
_space_group_IT_number 2
_symmetry_cell_setting triclinic
_symmetry_space_group_name_Hall '-P 1'
_symmetry_space_group_name_H-M 'P -1'
_atom_sites_solution_hydrogens geom
_atom_sites_solution_primary direct
_atom_sites_solution_secondary difmap
_audit_creation_method SHELXL-97
_cell_angle_alpha 75.545(2)
_cell_angle_beta 81.394(2)
_cell_angle_gamma 82.551(2)
_cell_formula_units_Z 1
_cell_length_a 6.5764(9)
_cell_length_b 13.4764(19)
_cell_length_c 17.321(2)
_cell_measurement_reflns_used 1904
_cell_measurement_temperature 100(2)
_cell_measurement_theta_max 26.17
_cell_measurement_theta_min 2.20
_cell_volume 1462.9(3)
_computing_cell_refinement 'Bruker SMART'
_computing_data_collection 'Bruker SMART'
_computing_data_reduction 'Bruker SAINT'
_computing_molecular_graphics 'Bruker SHELXTL'
_computing_publication_material 'Bruker SHELXTL'
_computing_structure_refinement 'SHELXL-97 (Sheldrick, 1997)'
_computing_structure_solution 'SHELXS-97 (Sheldrick, 1990)'
_diffrn_ambient_temperature 100(2)
_diffrn_detector_area_resol_mean ?
_diffrn_measured_fraction_theta_full 1.000
_diffrn_measured_fraction_theta_max 1.000
_diffrn_measurement_device_type 'CCD area detector'
_diffrn_measurement_method 'phi and omega scans'
_diffrn_radiation_monochromator graphite
_diffrn_radiation_source 'fine-focus sealed tube'
_diffrn_radiation_type MoK\a
_diffrn_radiation_wavelength 0.71073
_diffrn_reflns_av_R_equivalents 0.1425
_diffrn_reflns_av_sigmaI/netI 0.1788
_diffrn_reflns_limit_h_max 7
_diffrn_reflns_limit_h_min -7
_diffrn_reflns_limit_k_max 16
_diffrn_reflns_limit_k_min -16
_diffrn_reflns_limit_l_max 20
_diffrn_reflns_limit_l_min -20
_diffrn_reflns_number 14049
_diffrn_reflns_theta_full 25.00
_diffrn_reflns_theta_max 25.00
_diffrn_reflns_theta_min 1.75
_diffrn_standards_decay_% ?
_diffrn_standards_interval_count ?
_diffrn_standards_interval_time ?
_diffrn_standards_number ?
_exptl_absorpt_coefficient_mu 0.953
_exptl_absorpt_correction_T_max 0.9858
_exptl_absorpt_correction_T_min 0.9183
_exptl_absorpt_correction_type none
_exptl_absorpt_process_details ?
_exptl_crystal_colour yellow
_exptl_crystal_density_diffrn 1.907
_exptl_crystal_density_meas 0
_exptl_crystal_density_method 'not measured'
_exptl_crystal_description plate
_exptl_crystal_F_000 840
_exptl_crystal_size_max 0.09
_exptl_crystal_size_mid 0.09
_exptl_crystal_size_min 0.02
_refine_diff_density_max 1.049
_refine_diff_density_min -1.039
_refine_diff_density_rms 0.180
_refine_ls_extinction_coef ?
_refine_ls_extinction_method none
_refine_ls_goodness_of_fit_ref 0.929
_refine_ls_hydrogen_treatment mixed
_refine_ls_matrix_type full
_refine_ls_number_parameters 388
_refine_ls_number_reflns 5149
_refine_ls_number_restraints 0
_refine_ls_restrained_S_all 0.929
_refine_ls_R_factor_all 0.1534
_refine_ls_R_factor_gt 0.0669
_refine_ls_shift/su_max 0.001
_refine_ls_shift/su_mean 0.000
_refine_ls_structure_factor_coef Fsqd
_refine_ls_weighting_details 'calc w=1/[\s^2^(Fo^2^)+(0.0620P)^2^+0.0000P] where P=(Fo^2^+2Fc^2^)/3'
_refine_ls_weighting_scheme calc
_refine_ls_wR_factor_gt 0.1353
_refine_ls_wR_factor_ref 0.1524
_reflns_number_gt 2715
_reflns_number_total 5149
_reflns_threshold_expression >2sigma(I)
_cod_data_source_file om048987rsi20041221_041543.cif
_cod_data_source_block bjf070abs
_cod_depositor_comments
;
The following automatic conversions were performed:
'_symmetry_cell_setting' value 'Triclinic' changed to 'triclinic'
according to '/home/saulius/struct/CIF-dictionaries/cif_core.dic'
dictionary named 'cif_core.dic' version 2.4.1 from 2010-06-29.

Automatic conversion script
Id: cif_fix_enum 1527 2010-12-29 10:47:43Z saulius 
;
_cod_original_sg_symbol_H-M P1
_cod_database_code 1100801

loop_
_symmetry_equiv_pos_as_xyz
'x, y, z'
'-x, -y, -z'

loop_
_atom_site_label
_atom_site_type_symbol
_atom_site_fract_x
_atom_site_fract_y
_atom_site_fract_z
_atom_site_U_iso_or_equiv
_atom_site_adp_type
_atom_site_occupancy
_atom_site_symmetry_multiplicity
_atom_site_calc_flag
_atom_site_refinement_flags
_atom_site_disorder_assembly
_atom_site_disorder_group
Ru1 Ru 0.55007(13) 0.39688(6) 0.32923(5) 0.0142(2) Uani 1 1 d . . .
Cl1 Cl 0.8200(4) 0.33779(17) 0.23208(13) 0.0199(6) Uani 1 1 d . . .
P1 P 0.4166(4) 0.24704(19) 0.34157(14) 0.0164(6) Uani 1 1 d . . .
P2 P 0.3992(4) 0.49249(19) 0.22243(14) 0.0164(6) Uani 1 1 d . . .
P3 P 0.0283(4) 0.2184(2) 0.64208(16) 0.0219(6) Uani 1 1 d . . .
P4 P 0.1778(5) 0.1593(2) 0.05518(16) 0.0260(7) Uani 1 1 d . . .
F1 F 0.2497(9) 0.1874(5) 0.5981(3) 0.0365(16) Uani 1 1 d . . .
F2 F 0.0148(8) 0.3263(4) 0.5787(3) 0.0279(14) Uani 1 1 d . . .
F3 F -0.1935(9) 0.2492(4) 0.6842(3) 0.0325(15) Uani 1 1 d . . .
F4 F 0.0404(10) 0.1090(4) 0.7070(3) 0.0391(17) Uani 1 1 d . . .
F5 F -0.0793(10) 0.1693(4) 0.5853(3) 0.0346(16) Uani 1 1 d . . .
F6 F 0.1371(9) 0.2646(4) 0.6996(3) 0.0298(14) Uani 1 1 d . . .
F7 F 0.4195(9) 0.1474(5) 0.0633(4) 0.0376(16) Uani 1 1 d . . .
F8 F 0.2186(9) 0.2300(4) -0.0344(3) 0.0306(15) Uani 1 1 d . . .
F9 F -0.0641(9) 0.1710(5) 0.0485(3) 0.0365(16) Uani 1 1 d . . .
F10 F 0.1368(10) 0.0892(5) 0.1449(3) 0.0430(18) Uani 1 1 d . . .
F11 F 0.2035(10) 0.0601(4) 0.0206(3) 0.0382(17) Uani 1 1 d . . .
F12 F 0.1520(10) 0.2599(5) 0.0901(3) 0.0393(17) Uani 1 1 d . . .
N1 N 0.4539(12) 0.0370(6) 0.4116(4) 0.0165(18) Uani 1 1 d . . .
N2 N 0.1042(12) 0.1179(6) 0.3916(5) 0.021(2) Uani 1 1 d . . .
N3 N 0.3478(12) 0.0866(6) 0.2761(5) 0.0184(19) Uani 1 1 d . . .
H3C H 0.3565 0.0616 0.2302 0.022 Uiso 1 1 calc R . .
N4 N 0.0577(12) 0.6082(6) 0.1559(4) 0.0184(19) Uani 1 1 d . . .
N5 N 0.3869(11) 0.6823(6) 0.1126(4) 0.0171(18) Uani 1 1 d . . .
H5C H 0.4405 0.7458 0.0946 0.020 Uiso 1 1 calc R . .
N6 N 0.3214(13) 0.5367(6) 0.0638(4) 0.023(2) Uani 1 1 d . . .
C1 C 0.5436(14) 0.1344(7) 0.4076(5) 0.016(2) Uani 1 1 d . . .
H1A H 0.6926 0.1271 0.3876 0.019 Uiso 1 1 calc R . .
H1B H 0.5304 0.1461 0.4624 0.019 Uiso 1 1 calc R . .
C2 C 0.1469(14) 0.2255(7) 0.3838(6) 0.020(2) Uani 1 1 d . . .
H2A H 0.1191 0.2417 0.4373 0.024 Uiso 1 1 calc R . .
H2B H 0.0525 0.2728 0.3485 0.024 Uiso 1 1 calc R . .
C3 C 0.4263(15) 0.1932(7) 0.2534(5) 0.019(2) Uani 1 1 d . . .
H3A H 0.3409 0.2401 0.2143 0.023 Uiso 1 1 calc R . .
H3B H 0.5704 0.1883 0.2271 0.023 Uiso 1 1 calc R . .
C4 C 0.2351(14) 0.0438(7) 0.4455(5) 0.016(2) Uani 1 1 d . . .
H4A H 0.2229 0.0643 0.4971 0.019 Uiso 1 1 calc R . .
H4B H 0.1845 -0.0251 0.4567 0.019 Uiso 1 1 calc R . .
C5 C 0.1252(14) 0.0917(7) 0.3149(6) 0.021(2) Uani 1 1 d . . .
H5A H 0.0405 0.1438 0.2787 0.026 Uiso 1 1 calc R . .
H5B H 0.0718 0.0242 0.3222 0.026 Uiso 1 1 calc R . .
C6 C 0.4767(16) 0.0138(8) 0.3353(5) 0.023(2) Uani 1 1 d . . .
H6A H 0.4390 -0.0569 0.3423 0.028 Uiso 1 1 calc R . .
H6B H 0.6240 0.0150 0.3125 0.028 Uiso 1 1 calc R . .
C7 C 0.1206(14) 0.5361(8) 0.2316(5) 0.021(2) Uani 1 1 d . . .
H7A H 0.0406 0.4755 0.2448 0.025 Uiso 1 1 calc R . .
H7B H 0.0865 0.5714 0.2763 0.025 Uiso 1 1 calc R . .
C8 C 0.4979(14) 0.6197(7) 0.1823(5) 0.013(2) Uani 1 1 d . . .
H8A H 0.4789 0.6576 0.2254 0.016 Uiso 1 1 calc R . .
H8B H 0.6477 0.6104 0.1641 0.016 Uiso 1 1 calc R . .
C9 C 0.4220(15) 0.4545(7) 0.1253(5) 0.019(2) Uani 1 1 d . . .
H9A H 0.5698 0.4413 0.1056 0.023 Uiso 1 1 calc R . .
H9B H 0.3562 0.3900 0.1335 0.023 Uiso 1 1 calc R . .
C10 C 0.1555(14) 0.7009(7) 0.1386(6) 0.020(2) Uani 1 1 d . . .
H10A H 0.1343 0.7293 0.1870 0.024 Uiso 1 1 calc R . .
H10B H 0.0913 0.7523 0.0953 0.024 Uiso 1 1 calc R . .
C11 C 0.4215(16) 0.6289(7) 0.0441(5) 0.022(2) Uani 1 1 d . . .
H11A H 0.3683 0.6761 -0.0038 0.026 Uiso 1 1 calc R . .
H11B H 0.5717 0.6123 0.0305 0.026 Uiso 1 1 calc R . .
C12 C 0.0975(14) 0.5578(7) 0.0888(5) 0.019(2) Uani 1 1 d . . .
H12A H 0.0324 0.6023 0.0425 0.022 Uiso 1 1 calc R . .
H12B H 0.0330 0.4921 0.1045 0.022 Uiso 1 1 calc R . .
C13 C 0.4325(16) 0.4012(8) 0.4533(6) 0.025(2) Uani 1 1 d . . .
H13A H 0.3131 0.3658 0.4865 0.030 Uiso 1 1 calc R . .
C14 C 0.4231(17) 0.5040(8) 0.4028(6) 0.029(3) Uani 1 1 d . . .
H14A H 0.2962 0.5532 0.3951 0.035 Uiso 1 1 calc R . .
C15 C 0.6284(16) 0.5271(8) 0.3755(5) 0.022(2) Uani 1 1 d . . .
H15A H 0.6711 0.5945 0.3415 0.026 Uiso 1 1 calc R . .
C16 C 0.7648(15) 0.4385(8) 0.4031(5) 0.023(2) Uani 1 1 d . . .
H16A H 0.9191 0.4330 0.3926 0.028 Uiso 1 1 calc R . .
C17 C 0.6442(16) 0.3623(8) 0.4519(6) 0.024(2) Uani 1 1 d . . .
H17A H 0.6987 0.2933 0.4825 0.029 Uiso 1 1 calc R . .
O2S O 0.4139(12) 0.8806(5) 0.1214(4) 0.040(2) Uani 1 1 d . . .
O1S O 0.6970(12) -0.0061(6) 0.1656(4) 0.038(2) Uani 1 1 d . . .

loop_
_atom_site_aniso_label
_atom_site_aniso_U_11
_atom_site_aniso_U_22
_atom_site_aniso_U_33
_atom_site_aniso_U_23
_atom_site_aniso_U_13
_atom_site_aniso_U_12
Ru1 0.0219(5) 0.0106(4) 0.0097(4) -0.0006(3) -0.0029(3) -0.0022(3)
Cl1 0.0242(14) 0.0168(13) 0.0175(13) -0.0019(10) -0.0027(10) -0.0009(11)
P1 0.0210(15) 0.0160(13) 0.0102(12) 0.0008(10) -0.0026(11) -0.0013(11)
P2 0.0224(15) 0.0136(13) 0.0115(13) 0.0006(10) -0.0025(11) -0.0021(11)
P3 0.0284(17) 0.0148(14) 0.0199(14) -0.0017(11) -0.0003(12) 0.0000(12)
P4 0.0344(18) 0.0237(16) 0.0186(15) -0.0018(12) -0.0056(13) -0.0019(13)
F1 0.031(4) 0.039(4) 0.033(4) -0.009(3) 0.000(3) 0.016(3)
F2 0.027(3) 0.018(3) 0.034(4) -0.004(3) 0.000(3) 0.006(3)
F3 0.028(4) 0.037(4) 0.030(3) -0.010(3) 0.007(3) -0.003(3)
F4 0.068(5) 0.023(3) 0.025(3) 0.008(3) -0.016(3) -0.012(3)
F5 0.063(5) 0.023(3) 0.020(3) -0.006(3) -0.010(3) -0.007(3)
F6 0.039(4) 0.025(3) 0.028(3) -0.008(3) -0.003(3) -0.010(3)
F7 0.041(4) 0.035(4) 0.035(4) 0.000(3) -0.016(3) 0.000(3)
F8 0.033(4) 0.034(4) 0.022(3) -0.001(3) -0.005(3) 0.000(3)
F9 0.033(4) 0.044(4) 0.024(3) 0.013(3) -0.010(3) -0.010(3)
F10 0.061(5) 0.048(4) 0.013(3) 0.009(3) -0.015(3) -0.003(3)
F11 0.064(5) 0.022(3) 0.026(3) 0.000(3) -0.009(3) -0.002(3)
F12 0.053(4) 0.039(4) 0.029(4) -0.012(3) -0.013(3) 0.004(3)
N1 0.024(5) 0.010(4) 0.015(4) 0.000(3) -0.007(4) -0.001(4)
N2 0.022(5) 0.018(5) 0.018(4) 0.007(4) -0.009(4) 0.005(4)
N3 0.027(5) 0.015(4) 0.013(4) -0.001(3) -0.002(4) -0.004(4)
N4 0.026(5) 0.014(4) 0.014(4) -0.001(3) -0.002(4) -0.002(4)
N5 0.017(5) 0.019(4) 0.018(4) 0.000(3) -0.008(4) -0.010(4)
N6 0.036(6) 0.022(5) 0.010(4) -0.004(4) -0.002(4) -0.001(4)
C1 0.017(5) 0.015(5) 0.013(5) -0.002(4) 0.003(4) 0.000(4)
C2 0.025(6) 0.004(5) 0.028(6) 0.000(4) -0.003(5) 0.002(4)
C3 0.023(6) 0.014(5) 0.021(5) 0.003(4) -0.014(4) -0.005(4)
C4 0.021(6) 0.011(5) 0.012(5) 0.002(4) -0.003(4) 0.005(4)
C5 0.018(6) 0.011(5) 0.036(6) -0.001(4) -0.012(5) -0.003(4)
C6 0.033(7) 0.025(6) 0.012(5) -0.001(4) 0.003(5) -0.015(5)
C7 0.020(6) 0.028(6) 0.011(5) 0.000(4) -0.004(4) 0.004(5)
C8 0.019(5) 0.014(5) 0.007(5) 0.000(4) -0.004(4) 0.000(4)
C9 0.029(6) 0.007(5) 0.022(5) -0.002(4) -0.013(5) 0.005(4)
C10 0.023(6) 0.022(6) 0.018(5) -0.008(4) -0.002(4) -0.003(5)
C11 0.039(7) 0.012(5) 0.012(5) 0.002(4) -0.003(5) 0.001(5)
C12 0.019(6) 0.024(6) 0.016(5) -0.009(4) -0.005(4) -0.001(4)
C13 0.023(6) 0.027(6) 0.026(6) -0.006(5) -0.004(5) -0.005(5)
C14 0.031(7) 0.036(7) 0.024(6) -0.014(5) -0.008(5) 0.001(5)
C15 0.036(7) 0.025(6) 0.008(5) 0.000(4) -0.007(4) -0.020(5)
C16 0.018(6) 0.036(6) 0.015(5) -0.008(5) -0.007(4) 0.008(5)
C17 0.037(7) 0.024(6) 0.016(5) -0.007(4) -0.009(5) -0.010(5)
O2S 0.059(6) 0.016(4) 0.039(5) -0.005(3) 0.010(4) -0.002(4)
O1S 0.045(5) 0.039(5) 0.030(4) -0.009(4) -0.001(4) -0.005(4)

loop_
_atom_type_symbol
_atom_type_description
_atom_type_scat_dispersion_real
_atom_type_scat_dispersion_imag
_atom_type_scat_source
C C 0.0033 0.0016 'International Tables Vol C Tables 4.2.6.8 and 6.1.1.4'
H H 0.0000 0.0000 'International Tables Vol C Tables 4.2.6.8 and 6.1.1.4'
N N 0.0061 0.0033 'International Tables Vol C Tables 4.2.6.8 and 6.1.1.4'
F F 0.0171 0.0103 'International Tables Vol C Tables 4.2.6.8 and 6.1.1.4'
P P 0.1023 0.0942 'International Tables Vol C Tables 4.2.6.8 and 6.1.1.4'
Ru Ru -1.2594 0.8363 'International Tables Vol C Tables 4.2.6.8 and 6.1.1.4'
Cl Cl 0.1484 0.1585 'International Tables Vol C Tables 4.2.6.8 and 6.1.1.4'
O O 0.0106 0.0060 'International Tables Vol C Tables 4.2.6.8 and 6.1.1.4'

loop_
_geom_angle_atom_site_label_1
_geom_angle_atom_site_label_2
_geom_angle_atom_site_label_3
_geom_angle
_geom_angle_site_symmetry_1
_geom_angle_site_symmetry_3
_geom_angle_publ_flag
C14 Ru1 C13 38.7(4) . . ?
C14 Ru1 C17 63.4(4) . . ?
C13 Ru1 C17 37.6(4) . . ?
C14 Ru1 C15 37.2(4) . . ?
C13 Ru1 C15 62.3(4) . . ?
C17 Ru1 C15 61.4(3) . . ?
C14 Ru1 C16 63.0(4) . . ?
C13 Ru1 C16 62.4(4) . . ?
C17 Ru1 C16 36.6(3) . . ?
C15 Ru1 C16 36.9(3) . . ?
C14 Ru1 P1 122.4(3) . . ?
C13 Ru1 P1 92.0(3) . . ?
C17 Ru1 P1 97.0(3) . . ?
C15 Ru1 P1 154.2(2) . . ?
C16 Ru1 P1 130.2(3) . . ?
C14 Ru1 P2 92.4(3) . . ?
C13 Ru1 P2 123.4(3) . . ?
C17 Ru1 P2 155.6(3) . . ?
C15 Ru1 P2 97.8(2) . . ?
C16 Ru1 P2 130.7(3) . . ?
P1 Ru1 P2 99.05(10) . . ?
C14 Ru1 Cl1 151.4(3) . . ?
C13 Ru1 Cl1 149.6(3) . . ?
C17 Ru1 Cl1 112.6(3) . . ?
C15 Ru1 Cl1 114.6(3) . . ?
C16 Ru1 Cl1 96.4(3) . . ?
P1 Ru1 Cl1 85.86(9) . . ?
P2 Ru1 Cl1 86.80(9) . . ?
C3 P1 C1 98.3(4) . . ?
C3 P1 C2 97.8(4) . . ?
C1 P1 C2 97.7(4) . . ?
C3 P1 Ru1 120.2(3) . . ?
C1 P1 Ru1 114.9(3) . . ?
C2 P1 Ru1 122.9(3) . . ?
C8 P2 C7 98.0(4) . . ?
C8 P2 C9 97.2(4) . . ?
C7 P2 C9 98.6(4) . . ?
C8 P2 Ru1 113.3(3) . . ?
C7 P2 Ru1 121.3(3) . . ?
C9 P2 Ru1 123.3(3) . . ?
F3 P3 F2 89.3(3) . . ?
F3 P3 F6 91.4(3) . . ?
F2 P3 F6 91.4(3) . . ?
F3 P3 F1 178.9(4) . . ?
F2 P3 F1 90.3(3) . . ?
F6 P3 F1 89.6(3) . . ?
F3 P3 F5 89.0(3) . . ?
F2 P3 F5 89.8(3) . . ?
F6 P3 F5 178.7(3) . . ?
F1 P3 F5 89.9(3) . . ?
F3 P3 F4 90.3(3) . . ?
F2 P3 F4 179.5(4) . . ?
F6 P3 F4 88.4(3) . . ?
F1 P3 F4 90.1(3) . . ?
F5 P3 F4 90.3(3) . . ?
F11 P4 F9 89.5(4) . . ?
F11 P4 F12 179.9(5) . . ?
F9 P4 F12 90.6(4) . . ?
F11 P4 F7 91.0(4) . . ?
F9 P4 F7 179.1(3) . . ?
F12 P4 F7 89.0(3) . . ?
F11 P4 F8 90.2(3) . . ?
F9 P4 F8 90.3(3) . . ?
F12 P4 F8 89.7(3) . . ?
F7 P4 F8 90.5(3) . . ?
F11 P4 F10 90.0(3) . . ?
F9 P4 F10 89.7(3) . . ?
F12 P4 F10 90.0(3) . . ?
F7 P4 F10 89.5(3) . . ?
F8 P4 F10 179.7(4) . . ?
C6 N1 C4 110.8(8) . . ?
C6 N1 C1 111.6(7) . . ?
C4 N1 C1 110.0(7) . . ?
C5 N2 C4 110.1(7) . . ?
C5 N2 C2 112.2(7) . . ?
C4 N2 C2 112.0(7) . . ?
C6 N3 C5 108.1(7) . . ?
C6 N3 C3 110.0(7) . . ?
C5 N3 C3 110.6(7) . . ?
C6 N3 H3C 109.4 . . ?
C5 N3 H3C 109.4 . . ?
C3 N3 H3C 109.4 . . ?
C10 N4 C12 112.1(7) . . ?
C10 N4 C7 110.9(8) . . ?
C12 N4 C7 111.0(7) . . ?
C11 N5 C8 110.6(7) . . ?
C11 N5 C10 109.8(7) . . ?
C8 N5 C10 111.1(7) . . ?
C11 N5 H5C 108.4 . . ?
C8 N5 H5C 108.4 . . ?
C10 N5 H5C 108.4 . . ?
C11 N6 C12 110.8(8) . . ?
C11 N6 C9 112.0(8) . . ?
C12 N6 C9 112.0(7) . . ?
N1 C1 P1 112.7(6) . . ?
N1 C1 H1A 109.0 . . ?
P1 C1 H1A 109.0 . . ?
N1 C1 H1B 109.0 . . ?
P1 C1 H1B 109.0 . . ?
H1A C1 H1B 107.8 . . ?
N2 C2 P1 111.9(6) . . ?
N2 C2 H2A 109.2 . . ?
P1 C2 H2A 109.2 . . ?
N2 C2 H2B 109.2 . . ?
P1 C2 H2B 109.2 . . ?
H2A C2 H2B 107.9 . . ?
N3 C3 P1 111.8(6) . . ?
N3 C3 H3A 109.2 . . ?
P1 C3 H3A 109.2 . . ?
N3 C3 H3B 109.2 . . ?
P1 C3 H3B 109.2 . . ?
H3A C3 H3B 107.9 . . ?
N1 C4 N2 112.7(7) . . ?
N1 C4 H4A 109.1 . . ?
N2 C4 H4A 109.1 . . ?
N1 C4 H4B 109.1 . . ?
N2 C4 H4B 109.1 . . ?
H4A C4 H4B 107.8 . . ?
N2 C5 N3 112.3(7) . . ?
N2 C5 H5A 109.1 . . ?
N3 C5 H5A 109.1 . . ?
N2 C5 H5B 109.1 . . ?
N3 C5 H5B 109.1 . . ?
H5A C5 H5B 107.9 . . ?
N1 C6 N3 114.2(8) . . ?
N1 C6 H6A 108.7 . . ?
N3 C6 H6A 108.7 . . ?
N1 C6 H6B 108.7 . . ?
N3 C6 H6B 108.7 . . ?
H6A C6 H6B 107.6 . . ?
N4 C7 P2 112.4(6) . . ?
N4 C7 H7A 109.1 . . ?
P2 C7 H7A 109.1 . . ?
N4 C7 H7B 109.1 . . ?
P2 C7 H7B 109.1 . . ?
H7A C7 H7B 107.9 . . ?
N5 C8 P2 111.3(6) . . ?
N5 C8 H8A 109.4 . . ?
P2 C8 H8A 109.4 . . ?
N5 C8 H8B 109.4 . . ?
P2 C8 H8B 109.4 . . ?
H8A C8 H8B 108.0 . . ?
N6 C9 P2 111.2(6) . . ?
N6 C9 H9A 109.4 . . ?
P2 C9 H9A 109.4 . . ?
N6 C9 H9B 109.4 . . ?
P2 C9 H9B 109.4 . . ?
H9A C9 H9B 108.0 . . ?
N4 C10 N5 111.4(8) . . ?
N4 C10 H10A 109.4 . . ?
N5 C10 H10A 109.4 . . ?
N4 C10 H10B 109.4 . . ?
N5 C10 H10B 109.4 . . ?
H10A C10 H10B 108.0 . . ?
N6 C11 N5 111.8(7) . . ?
N6 C11 H11A 109.2 . . ?
N5 C11 H11A 109.2 . . ?
N6 C11 H11B 109.2 . . ?
N5 C11 H11B 109.2 . . ?
H11A C11 H11B 107.9 . . ?
N4 C12 N6 112.4(7) . . ?
N4 C12 H12A 109.1 . . ?
N6 C12 H12A 109.1 . . ?
N4 C12 H12B 109.1 . . ?
N6 C12 H12B 109.1 . . ?
H12A C12 H12B 107.9 . . ?
C17 C13 C14 107.4(9) . . ?
C17 C13 Ru1 72.7(6) . . ?
C14 C13 Ru1 69.9(6) . . ?
C17 C13 H13A 126.2 . . ?
C14 C13 H13A 126.2 . . ?
Ru1 C13 H13A 126.2 . . ?
C15 C14 C13 107.1(9) . . ?
C15 C14 Ru1 74.5(6) . . ?
C13 C14 Ru1 71.4(6) . . ?
C15 C14 H14A 126.2 . . ?
C13 C14 H14A 126.2 . . ?
Ru1 C14 H14A 126.2 . . ?
C14 C15 C16 109.0(9) . . ?
C14 C15 Ru1 68.3(5) . . ?
C16 C15 Ru1 71.6(6) . . ?
C14 C15 H15A 125.5 . . ?
C16 C15 H15A 125.5 . . ?
Ru1 C15 H15A 125.5 . . ?
C17 C16 C15 107.6(9) . . ?
C17 C16 Ru1 70.7(6) . . ?
C15 C16 Ru1 71.5(5) . . ?
C17 C16 H16A 126.2 . . ?
C15 C16 H16A 126.2 . . ?
Ru1 C16 H16A 126.2 . . ?
C16 C17 C13 108.8(9) . . ?
C16 C17 Ru1 72.6(6) . . ?
C13 C17 Ru1 69.7(6) . . ?
C16 C17 H17A 125.6 . . ?
C13 C17 H17A 125.6 . . ?
Ru1 C17 H17A 125.6 . . ?

loop_
_geom_bond_atom_site_label_1
_geom_bond_atom_site_label_2
_geom_bond_distance
_geom_bond_site_symmetry_2
_geom_bond_publ_flag
Ru1 C14 2.166(10) . ?
Ru1 C13 2.185(10) . ?
Ru1 C17 2.223(9) . ?
Ru1 C15 2.246(9) . ?
Ru1 C16 2.247(10) . ?
Ru1 P1 2.254(3) . ?
Ru1 P2 2.257(3) . ?
Ru1 Cl1 2.455(2) . ?
P1 C3 1.838(9) . ?
P1 C1 1.844(9) . ?
P1 C2 1.845(10) . ?
P2 C8 1.845(9) . ?
P2 C7 1.846(9) . ?
P2 C9 1.857(9) . ?
P3 F3 1.583(6) . ?
P3 F2 1.589(6) . ?
P3 F6 1.590(6) . ?
P3 F1 1.595(6) . ?
P3 F5 1.600(6) . ?
P3 F4 1.617(6) . ?
P4 F11 1.578(6) . ?
P4 F9 1.596(6) . ?
P4 F12 1.598(6) . ?
P4 F7 1.601(6) . ?
P4 F8 1.609(6) . ?
P4 F10 1.609(6) . ?
N1 C6 1.414(11) . ?
N1 C4 1.471(11) . ?
N1 C1 1.489(11) . ?
N2 C5 1.441(12) . ?
N2 C4 1.471(10) . ?
N2 C2 1.481(11) . ?
N3 C6 1.508(12) . ?
N3 C5 1.517(12) . ?
N3 C3 1.527(11) . ?
N3 H3C 0.9300 . ?
N4 C10 1.425(11) . ?
N4 C12 1.462(11) . ?
N4 C7 1.502(10) . ?
N5 C11 1.510(11) . ?
N5 C8 1.515(10) . ?
N5 C10 1.528(11) . ?
N5 H5C 0.9300 . ?
N6 C11 1.424(12) . ?
N6 C12 1.482(12) . ?
N6 C9 1.494(11) . ?
C1 H1A 0.9900 . ?
C1 H1B 0.9900 . ?
C2 H2A 0.9900 . ?
C2 H2B 0.9900 . ?
C3 H3A 0.9900 . ?
C3 H3B 0.9900 . ?
C4 H4A 0.9900 . ?
C4 H4B 0.9900 . ?
C5 H5A 0.9900 . ?
C5 H5B 0.9900 . ?
C6 H6A 0.9900 . ?
C6 H6B 0.9900 . ?
C7 H7A 0.9900 . ?
C7 H7B 0.9900 . ?
C8 H8A 0.9900 . ?
C8 H8B 0.9900 . ?
C9 H9A 0.9900 . ?
C9 H9B 0.9900 . ?
C10 H10A 0.9900 . ?
C10 H10B 0.9900 . ?
C11 H11A 0.9900 . ?
C11 H11B 0.9900 . ?
C12 H12A 0.9900 . ?
C12 H12B 0.9900 . ?
C13 C17 1.421(14) . ?
C13 C14 1.442(14) . ?
C13 H13A 1.0000 . ?
C14 C15 1.409(13) . ?
C14 H14A 1.0000 . ?
C15 C16 1.423(13) . ?
C15 H15A 1.0000 . ?
C16 C17 1.405(13) . ?
C16 H16A 1.0000 . ?
C17 H17A 1.0000 . ?

loop_
_geom_hbond_atom_site_label_D
_geom_hbond_atom_site_label_H
_geom_hbond_atom_site_label_A
_geom_hbond_distance_DH
_geom_hbond_distance_HA
_geom_hbond_distance_DA
_geom_hbond_angle_DHA
_geom_hbond_site_symmetry_A
N3 H3C O1S 0.93 2.52 3.104(10) 121.4 .
N5 H5C O2S 0.93 1.96 2.743(10) 140.1 .

loop_
_geom_torsion_atom_site_label_1
_geom_torsion_atom_site_label_2
_geom_torsion_atom_site_label_3
_geom_torsion_atom_site_label_4
_geom_torsion
_geom_torsion_site_symmetry_1
_geom_torsion_site_symmetry_2
_geom_torsion_site_symmetry_3
_geom_torsion_site_symmetry_4
_geom_torsion_publ_flag
C14 Ru1 P1 C3 148.0(5) . . . . ?
C13 Ru1 P1 C3 173.4(5) . . . . ?
C17 Ru1 P1 C3 -149.2(5) . . . . ?
C15 Ru1 P1 C3 179.3(7) . . . . ?
C16 Ru1 P1 C3 -131.8(5) . . . . ?
P2 Ru1 P1 C3 49.2(4) . . . . ?
Cl1 Ru1 P1 C3 -36.9(4) . . . . ?
C14 Ru1 P1 C1 -95.0(5) . . . . ?
C13 Ru1 P1 C1 -69.5(4) . . . . ?
C17 Ru1 P1 C1 -32.1(4) . . . . ?
C15 Ru1 P1 C1 -63.7(7) . . . . ?
C16 Ru1 P1 C1 -14.7(5) . . . . ?
P2 Ru1 P1 C1 166.3(3) . . . . ?
Cl1 Ru1 P1 C1 80.2(3) . . . . ?
C14 Ru1 P1 C2 23.6(5) . . . . ?
C13 Ru1 P1 C2 49.1(5) . . . . ?
C17 Ru1 P1 C2 86.5(5) . . . . ?
C15 Ru1 P1 C2 54.9(7) . . . . ?
C16 Ru1 P1 C2 103.8(5) . . . . ?
P2 Ru1 P1 C2 -75.2(4) . . . . ?
Cl1 Ru1 P1 C2 -161.3(4) . . . . ?
C14 Ru1 P2 C8 64.9(4) . . . . ?
C13 Ru1 P2 C8 89.8(5) . . . . ?
C17 Ru1 P2 C8 57.5(7) . . . . ?
C15 Ru1 P2 C8 27.9(4) . . . . ?
C16 Ru1 P2 C8 9.2(5) . . . . ?
P1 Ru1 P2 C8 -171.8(3) . . . . ?
Cl1 Ru1 P2 C8 -86.5(3) . . . . ?
C14 Ru1 P2 C7 -51.2(5) . . . . ?
C13 Ru1 P2 C7 -26.3(5) . . . . ?
C17 Ru1 P2 C7 -58.6(8) . . . . ?
C15 Ru1 P2 C7 -88.2(5) . . . . ?
C16 Ru1 P2 C7 -106.9(5) . . . . ?
P1 Ru1 P2 C7 72.1(4) . . . . ?
Cl1 Ru1 P2 C7 157.4(4) . . . . ?
C14 Ru1 P2 C9 -178.6(5) . . . . ?
C13 Ru1 P2 C9 -153.7(5) . . . . ?
C17 Ru1 P2 C9 174.0(7) . . . . ?
C15 Ru1 P2 C9 144.4(5) . . . . ?
C16 Ru1 P2 C9 125.7(5) . . . . ?
P1 Ru1 P2 C9 -55.3(4) . . . . ?
Cl1 Ru1 P2 C9 30.0(4) . . . . ?
C6 N1 C1 P1 61.4(9) . . . . ?
C4 N1 C1 P1 -62.0(8) . . . . ?
C3 P1 C1 N1 -49.3(7) . . . . ?
C2 P1 C1 N1 49.9(7) . . . . ?
Ru1 P1 C1 N1 -178.2(5) . . . . ?
C5 N2 C2 P1 -63.6(9) . . . . ?
C4 N2 C2 P1 60.8(9) . . . . ?
C3 P1 C2 N2 51.0(7) . . . . ?
C1 P1 C2 N2 -48.6(7) . . . . ?
Ru1 P1 C2 N2 -175.1(5) . . . . ?
C6 N3 C3 P1 -59.2(9) . . . . ?
C5 N3 C3 P1 60.2(8) . . . . ?
C1 P1 C3 N3 48.9(7) . . . . ?
C2 P1 C3 N3 -50.1(7) . . . . ?
Ru1 P1 C3 N3 174.2(5) . . . . ?
C6 N1 C4 N2 -55.2(10) . . . . ?
C1 N1 C4 N2 68.6(9) . . . . ?
C5 N2 C4 N1 56.7(10) . . . . ?
C2 N2 C4 N1 -68.9(10) . . . . ?
C4 N2 C5 N3 -56.7(10) . . . . ?
C2 N2 C5 N3 68.8(9) . . . . ?
C6 N3 C5 N2 53.9(9) . . . . ?
C3 N3 C5 N2 -66.6(9) . . . . ?
C4 N1 C6 N3 54.3(10) . . . . ?
C1 N1 C6 N3 -68.7(10) . . . . ?
C5 N3 C6 N1 -53.2(10) . . . . ?
C3 N3 C6 N1 67.7(10) . . . . ?
C10 N4 C7 P2 -64.1(9) . . . . ?
C12 N4 C7 P2 61.1(9) . . . . ?
C8 P2 C7 N4 50.0(7) . . . . ?
C9 P2 C7 N4 -48.6(7) . . . . ?
Ru1 P2 C7 N4 173.6(5) . . . . ?
C11 N5 C8 P2 -61.7(8) . . . . ?
C10 N5 C8 P2 60.5(8) . . . . ?
C7 P2 C8 N5 -48.8(7) . . . . ?
C9 P2 C8 N5 50.9(7) . . . . ?
Ru1 P2 C8 N5 -178.0(5) . . . . ?
C11 N6 C9 P2 64.3(9) . . . . ?
C12 N6 C9 P2 -60.9(9) . . . . ?
C8 P2 C9 N6 -51.1(7) . . . . ?
C7 P2 C9 N6 48.2(7) . . . . ?
Ru1 P2 C9 N6 -175.2(5) . . . . ?
C12 N4 C10 N5 -54.4(10) . . . . ?
C7 N4 C10 N5 70.3(9) . . . . ?
C11 N5 C10 N4 53.2(9) . . . . ?
C8 N5 C10 N4 -69.5(9) . . . . ?
C12 N6 C11 N5 55.9(10) . . . . ?
C9 N6 C11 N5 -69.9(10) . . . . ?
C8 N5 C11 N6 68.5(10) . . . . ?
C10 N5 C11 N6 -54.5(10) . . . . ?
C10 N4 C12 N6 55.8(10) . . . . ?
C7 N4 C12 N6 -68.8(10) . . . . ?
C11 N6 C12 N4 -56.2(10) . . . . ?
C9 N6 C12 N4 69.6(10) . . . . ?
C14 Ru1 C13 C17 -116.6(9) . . . . ?
C15 Ru1 C13 C17 -78.2(6) . . . . ?
C16 Ru1 C13 C17 -36.3(6) . . . . ?
P1 Ru1 C13 C17 98.9(6) . . . . ?
P2 Ru1 C13 C17 -158.9(5) . . . . ?
Cl1 Ru1 C13 C17 13.8(9) . . . . ?
C17 Ru1 C13 C14 116.6(9) . . . . ?
C15 Ru1 C13 C14 38.4(6) . . . . ?
C16 Ru1 C13 C14 80.3(6) . . . . ?
P1 Ru1 C13 C14 -144.5(6) . . . . ?
P2 Ru1 C13 C14 -42.3(7) . . . . ?
Cl1 Ru1 C13 C14 130.3(6) . . . . ?
C17 C13 C14 C15 -3.0(11) . . . . ?
Ru1 C13 C14 C15 -66.5(7) . . . . ?
C17 C13 C14 Ru1 63.4(7) . . . . ?
C13 Ru1 C14 C15 114.6(8) . . . . ?
C17 Ru1 C14 C15 76.9(6) . . . . ?
C16 Ru1 C14 C15 35.7(5) . . . . ?
P1 Ru1 C14 C15 158.0(5) . . . . ?
P2 Ru1 C14 C15 -99.7(5) . . . . ?
Cl1 Ru1 C14 C15 -11.9(10) . . . . ?
C17 Ru1 C14 C13 -37.6(6) . . . . ?
C15 Ru1 C14 C13 -114.6(8) . . . . ?
C16 Ru1 C14 C13 -78.8(6) . . . . ?
P1 Ru1 C14 C13 43.4(7) . . . . ?
P2 Ru1 C14 C13 145.8(6) . . . . ?
Cl1 Ru1 C14 C13 -126.4(6) . . . . ?
C13 C14 C15 C16 4.1(11) . . . . ?
Ru1 C14 C15 C16 -60.3(7) . . . . ?
C13 C14 C15 Ru1 64.4(7) . . . . ?
C13 Ru1 C15 C14 -40.0(6) . . . . ?
C17 Ru1 C15 C14 -82.8(6) . . . . ?
C16 Ru1 C15 C14 -120.1(8) . . . . ?
P1 Ru1 C15 C14 -46.5(9) . . . . ?
P2 Ru1 C15 C14 83.7(6) . . . . ?
Cl1 Ru1 C15 C14 173.8(5) . . . . ?
C14 Ru1 C15 C16 120.1(8) . . . . ?
C13 Ru1 C15 C16 80.1(6) . . . . ?
C17 Ru1 C15 C16 37.3(6) . . . . ?
P1 Ru1 C15 C16 73.5(9) . . . . ?
P2 Ru1 C15 C16 -156.2(5) . . . . ?
Cl1 Ru1 C15 C16 -66.1(6) . . . . ?
C14 C15 C16 C17 -3.7(11) . . . . ?
Ru1 C15 C16 C17 -61.9(7) . . . . ?
C14 C15 C16 Ru1 58.2(6) . . . . ?
C14 Ru1 C16 C17 81.0(6) . . . . ?
C13 Ru1 C16 C17 37.3(6) . . . . ?
C15 Ru1 C16 C17 117.0(8) . . . . ?
P1 Ru1 C16 C17 -29.8(7) . . . . ?
P2 Ru1 C16 C17 148.9(5) . . . . ?
Cl1 Ru1 C16 C17 -119.8(6) . . . . ?
C14 Ru1 C16 C15 -36.0(6) . . . . ?
C13 Ru1 C16 C15 -79.8(6) . . . . ?
C17 Ru1 C16 C15 -117.0(8) . . . . ?
P1 Ru1 C16 C15 -146.8(5) . . . . ?
P2 Ru1 C16 C15 31.9(7) . . . . ?
Cl1 Ru1 C16 C15 123.2(5) . . . . ?
C15 C16 C17 C13 1.7(11) . . . . ?
Ru1 C16 C17 C13 -60.7(7) . . . . ?
C15 C16 C17 Ru1 62.4(6) . . . . ?
C14 C13 C17 C16 0.8(11) . . . . ?
Ru1 C13 C17 C16 62.5(7) . . . . ?
C14 C13 C17 Ru1 -61.7(7) . . . . ?
C14 Ru1 C17 C16 -79.7(6) . . . . ?
C13 Ru1 C17 C16 -118.4(9) . . . . ?
C15 Ru1 C17 C16 -37.5(6) . . . . ?
P1 Ru1 C17 C16 157.5(5) . . . . ?
P2 Ru1 C17 C16 -71.5(9) . . . . ?
Cl1 Ru1 C17 C16 69.1(6) . . . . ?
C14 Ru1 C17 C13 38.7(6) . . . . ?
C15 Ru1 C17 C13 80.8(6) . . . . ?
C16 Ru1 C17 C13 118.4(9) . . . . ?
P1 Ru1 C17 C13 -84.1(6) . . . . ?
P2 Ru1 C17 C13 46.9(10) . . . . ?
Cl1 Ru1 C17 C13 -172.5(5) . . . . ?
